data_4081517
loop_
_publ_author_name
'Schweinfurth, David'
'B\"uttner, Nadin'
'Hohloch, Stephan'
'Deibel, Naina'
'Klein, Johannes'
'Sarkar, Biprajit'

_publ_section_title
;
 Heterobimetallic Cu--dppf (dppf =
 1,1&#x2032;-Bis(diphenylphosphino)ferrocene) Complexes with
 &#x201C;Click&#x201D; Derived Ligands: A Combined Structural,
 Electrochemical, Spectroelectrochemical, and Theoretical Study
;
_journal_issue 20
_journal_name_full Organometallics
_journal_page_first 5834
_journal_paper_doi 10.1021/om400429f
_journal_volume 32
_journal_year 2013
_chemical_formula_sum 'C48 H40 B Cu F4 Fe N4 P2 S'
_chemical_formula_weight 973.04
_chemical_name_systematic
;
 ?
;
_space_group_IT_number 2
_symmetry_cell_setting triclinic
_symmetry_space_group_name_Hall '-P 1'
_symmetry_space_group_name_H-M 'P -1'
_atom_sites_solution_hydrogens geom
_atom_sites_solution_primary direct
_atom_sites_solution_secondary difmap
_audit_creation_method SHELXL-97
_cell_angle_alpha 105.49(3)
_cell_angle_beta 104.27(3)
_cell_angle_gamma 94.76(3)
_cell_formula_units_Z 2
_cell_length_a 11.813(2)
_cell_length_b 14.139(3)
_cell_length_c 15.077(3)
_cell_measurement_reflns_used 10612
_cell_measurement_temperature 293(2)
_cell_measurement_theta_max 27.5
_cell_measurement_theta_min 3
_cell_volume 2321.8(10)
_computing_cell_refinement 'STOE X-AREA'
_computing_data_collection 'STOE X-AREA'
_computing_data_reduction 'STOE X-RED'
_computing_structure_refinement 'SHELXL-97 (Sheldrick, 2008)'
_diffrn_ambient_temperature 293(2)
_diffrn_detector_area_resol_mean 6.67
_diffrn_measured_fraction_theta_full 0.995
_diffrn_measured_fraction_theta_max 0.995
_diffrn_measurement_device_type 'STOE IPDS 2T'
_diffrn_radiation_monochromator graphite
_diffrn_radiation_source 'fine-focus sealed tube'
_diffrn_radiation_type MoK\a
_diffrn_radiation_wavelength 0.71073
_diffrn_reflns_av_R_equivalents 0.0749
_diffrn_reflns_av_sigmaI/netI 0.1657
_diffrn_reflns_limit_h_max 14
_diffrn_reflns_limit_h_min -15
_diffrn_reflns_limit_k_max 18
_diffrn_reflns_limit_k_min -18
_diffrn_reflns_limit_l_max 19
_diffrn_reflns_limit_l_min -19
_diffrn_reflns_number 22139
_diffrn_reflns_theta_full 27.50
_diffrn_reflns_theta_max 27.50
_diffrn_reflns_theta_min 3.27
_exptl_absorpt_coefficient_mu 0.938
_exptl_absorpt_correction_type none
_exptl_crystal_colour yellow
_exptl_crystal_density_diffrn 1.392
_exptl_crystal_density_method 'not measured'
_exptl_crystal_description plate
_exptl_crystal_F_000 996
_exptl_crystal_size_max 0.20
_exptl_crystal_size_mid 0.15
_exptl_crystal_size_min 0.07
_refine_diff_density_max 2.105
_refine_diff_density_min -0.494
_refine_diff_density_rms 0.114
_refine_ls_extinction_method none
_refine_ls_goodness_of_fit_ref 1.026
_refine_ls_hydrogen_treatment constr
_refine_ls_matrix_type full
_refine_ls_number_parameters 559
_refine_ls_number_reflns 10612
_refine_ls_number_restraints 0
_refine_ls_restrained_S_all 1.026
_refine_ls_R_factor_all 0.1358
_refine_ls_R_factor_gt 0.0597
_refine_ls_shift/su_max 0.000
_refine_ls_shift/su_mean 0.000
_refine_ls_structure_factor_coef Fsqd
_refine_ls_weighting_details 'calc w=1/[\s^2^(Fo^2^)+(0.0400P)^2^+0.0000P] where P=(Fo^2^+2Fc^2^)/3'
_refine_ls_weighting_scheme calc
_refine_ls_wR_factor_gt 0.1309
_refine_ls_wR_factor_ref 0.1435
_reflns_number_gt 4850
_reflns_number_total 10612
_reflns_threshold_expression >2\s(I)
_cod_data_source_file om400429f_si_002.cif
_cod_data_source_block sar205a
_cod_original_cell_volume 2321.7(8)
_cod_original_sg_symbol_H-M P-1
_cod_database_code 4081517

loop_
_symmetry_equiv_pos_as_xyz
'x, y, z'
'-x, -y, -z'

loop_
_atom_site_label
_atom_site_type_symbol
_atom_site_fract_x
_atom_site_fract_y
_atom_site_fract_z
_atom_site_U_iso_or_equiv
_atom_site_adp_type
_atom_site_occupancy
_atom_site_symmetry_multiplicity
_atom_site_calc_flag
_atom_site_refinement_flags
C15 C 0.4216(5) 0.1702(4) 0.5176(4) 0.0324(13) Uani 1 1 d .
C16 C 0.5234(5) 0.1222(4) 0.5196(4) 0.0333(13) Uani 1 1 d .
H2 H 0.5394 0.0795 0.4671 0.040 Uiso 1 1 calc R
C17 C 0.5954(5) 0.1508(4) 0.6150(4) 0.0410(14) Uani 1 1 d .
H3 H 0.6668 0.1296 0.6362 0.049 Uiso 1 1 calc R
C18 C 0.5412(6) 0.2169(5) 0.6727(4) 0.0457(16) Uani 1 1 d .
H4 H 0.5713 0.2476 0.7383 0.055 Uiso 1 1 calc R
C19 C 0.4330(5) 0.2286(4) 0.6137(3) 0.0374(14) Uani 1 1 d .
H5 H 0.3790 0.2674 0.6339 0.045 Uiso 1 1 calc R
C20 C 0.6170(5) 0.3217(4) 0.4616(4) 0.0327(13) Uani 1 1 d .
C21 C 0.7215(5) 0.3211(4) 0.5346(4) 0.0378(13) Uani 1 1 d .
H7 H 0.7819 0.2848 0.5251 0.045 Uiso 1 1 calc R
C22 C 0.7171(6) 0.3852(4) 0.6234(4) 0.0450(15) Uani 1 1 d .
H8 H 0.7740 0.3983 0.6820 0.054 Uiso 1 1 calc R
C23 C 0.6107(6) 0.4258(4) 0.6074(4) 0.0469(16) Uani 1 1 d .
H9 H 0.5860 0.4703 0.6537 0.056 Uiso 1 1 calc R
C24 C 0.5483(5) 0.3874(4) 0.5087(4) 0.0373(14) Uani 1 1 d .
H10 H 0.4757 0.4019 0.4794 0.045 Uiso 1 1 calc R
C25 C 0.6822(5) 0.1720(4) 0.3224(4) 0.0365(13) Uani 1 1 d .
C26 C 0.6545(6) 0.0710(4) 0.3065(4) 0.0454(16) Uani 1 1 d .
H12 H 0.5791 0.0442 0.3049 0.054 Uiso 1 1 calc R
C27 C 0.7386(8) 0.0085(6) 0.2927(4) 0.069(2) Uani 1 1 d .
H13 H 0.7198 -0.0597 0.2815 0.083 Uiso 1 1 calc R
C28 C 0.8477(9) 0.0495(8) 0.2961(5) 0.083(3) Uani 1 1 d .
H14 H 0.9041 0.0085 0.2867 0.100 Uiso 1 1 calc R
C29 C 0.8773(7) 0.1490(7) 0.3127(5) 0.074(2) Uani 1 1 d .
H15 H 0.9534 0.1749 0.3152 0.088 Uiso 1 1 calc R
C30 C 0.7949(6) 0.2124(5) 0.3261(4) 0.0530(17) Uani 1 1 d .
H16 H 0.8151 0.2804 0.3374 0.064 Uiso 1 1 calc R
C2 C 0.2750(5) 0.2115(4) 0.1084(4) 0.0350(13) Uani 1 1 d .
C31 C 0.5902(5) 0.3356(4) 0.2699(4) 0.0370(13) Uani 1 1 d .
C36 C 0.6269(6) 0.4368(5) 0.3103(5) 0.0484(16) Uani 1 1 d .
H18 H 0.6496 0.4639 0.3766 0.058 Uiso 1 1 calc R
C10 C 0.3032(5) 0.1107(4) 0.0793(4) 0.0402(14) Uani 1 1 d .
C35 C 0.6303(7) 0.4992(5) 0.2526(6) 0.064(2) Uani 1 1 d .
H19 H 0.6568 0.5671 0.2800 0.076 Uiso 1 1 calc R
C34 C 0.5934(7) 0.4576(6) 0.1530(6) 0.069(2) Uani 1 1 d .
H20 H 0.5926 0.4986 0.1139 0.083 Uiso 1 1 calc R
C33 C 0.5582(6) 0.3569(6) 0.1122(5) 0.062(2) Uani 1 1 d .
H21 H 0.5348 0.3296 0.0459 0.075 Uiso 1 1 calc R
C32 C 0.5580(6) 0.2967(5) 0.1708(4) 0.0492(16) Uani 1 1 d .
H22 H 0.5358 0.2284 0.1431 0.059 Uiso 1 1 calc R
C43 C 0.2134(5) 0.0400(4) 0.3863(4) 0.0304(12) Uani 1 1 d .
C48 C 0.1959(5) 0.0004(4) 0.4584(4) 0.0403(14) Uani 1 1 d .
H24 H 0.2338 0.0346 0.5223 0.048 Uiso 1 1 calc R
C47 C 0.1234(6) -0.0885(5) 0.4355(5) 0.0487(16) Uani 1 1 d .
H25 H 0.1137 -0.1144 0.4843 0.058 Uiso 1 1 calc R
C46 C 0.0644(6) -0.1403(5) 0.3416(5) 0.0518(17) Uani 1 1 d .
H26 H 0.0130 -0.1993 0.3269 0.062 Uiso 1 1 calc R
C45 C 0.0830(6) -0.1030(5) 0.2699(4) 0.0469(16) Uani 1 1 d .
H27 H 0.0456 -0.1378 0.2060 0.056 Uiso 1 1 calc R
C44 C 0.1575(5) -0.0135(4) 0.2929(4) 0.0375(14) Uani 1 1 d .
H28 H 0.1697 0.0107 0.2438 0.045 Uiso 1 1 calc R
C37 C 0.2156(5) 0.2514(4) 0.4520(3) 0.0307(12) Uani 1 1 d .
C42 C 0.1518(5) 0.2422(4) 0.5172(4) 0.0421(15) Uani 1 1 d .
H30 H 0.1534 0.1870 0.5396 0.051 Uiso 1 1 calc R
C41 C 0.0869(6) 0.3143(5) 0.5483(4) 0.0516(18) Uani 1 1 d .
H31 H 0.0453 0.3076 0.5917 0.062 Uiso 1 1 calc R
C40 C 0.0835(7) 0.3960(5) 0.5154(4) 0.059(2) Uani 1 1 d .
H32 H 0.0391 0.4443 0.5363 0.071 Uiso 1 1 calc R
C39 C 0.1460(7) 0.4068(5) 0.4510(5) 0.057(2) Uani 1 1 d .
H33 H 0.1449 0.4627 0.4296 0.069 Uiso 1 1 calc R
C38 C 0.2101(5) 0.3339(4) 0.4188(4) 0.0385(14) Uani 1 1 d .
H34 H 0.2500 0.3402 0.3742 0.046 Uiso 1 1 calc R
C14 C 0.3682(6) -0.0188(5) 0.1318(4) 0.0507(17) Uani 1 1 d .
H35 H 0.3920 -0.0469 0.1812 0.061 Uiso 1 1 calc R
C13 C 0.3630(7) -0.0740(5) 0.0397(5) 0.065(2) Uani 1 1 d .
H36 H 0.3829 -0.1376 0.0277 0.078 Uiso 1 1 calc R
C12 C 0.3279(8) -0.0334(6) -0.0337(5) 0.072(2) Uani 1 1 d .
H37 H 0.3244 -0.0687 -0.0962 0.087 Uiso 1 1 calc R
C11 C 0.2980(7) 0.0598(5) -0.0136(4) 0.0586(19) Uani 1 1 d .
H38 H 0.2743 0.0887 -0.0625 0.070 Uiso 1 1 calc R
C1 C 0.2337(6) 0.2766(5) 0.0600(4) 0.0454(16) Uani 1 1 d .
H39 H 0.2116 0.2656 -0.0060 0.054 Uiso 1 1 calc R
C3 C 0.1970(6) 0.4521(5) 0.1165(4) 0.0482(17) Uani 1 1 d .
C4 C 0.2675(8) 0.5108(5) 0.0869(5) 0.070(2) Uani 1 1 d .
H41 H 0.3363 0.4916 0.0733 0.083 Uiso 1 1 calc R
C5 C 0.2333(11) 0.6015(7) 0.0775(6) 0.100(3) Uani 1 1 d .
H42 H 0.2789 0.6444 0.0579 0.120 Uiso 1 1 calc R
C6 C 0.1282(11) 0.6249(7) 0.0985(6) 0.092(3) Uani 1 1 d .
H43 H 0.1040 0.6839 0.0911 0.110 Uiso 1 1 calc R
C7 C 0.0607(8) 0.5671(6) 0.1287(5) 0.075(3) Uani 1 1 d .
H44 H -0.0078 0.5868 0.1425 0.090 Uiso 1 1 calc R
C8 C 0.0924(7) 0.4783(5) 0.1394(4) 0.061(2) Uani 1 1 d .
C9 C -0.1117(9) 0.4559(10) 0.1974(7) 0.148(5) Uani 1 1 d .
H46A H -0.1608 0.4156 0.2199 0.223 Uiso 1 1 calc R
H46B H -0.1566 0.4634 0.1379 0.223 Uiso 1 1 calc R
H46C H -0.0846 0.5201 0.2441 0.223 Uiso 1 1 calc R
N1' N 0.3409(4) 0.0733(3) 0.1537(3) 0.0398(12) Uani 1 1 d .
N1 N 0.2959(4) 0.2586(3) 0.2036(3) 0.0346(11) Uani 1 1 d .
N2 N 0.2714(4) 0.3498(4) 0.2168(3) 0.0384(12) Uani 1 1 d .
N3 N 0.2318(4) 0.3595(3) 0.1277(3) 0.0388(12) Uani 1 1 d .
F1 F 0.3720(8) 0.2774(10) 0.8692(7) 0.263(6) Uani 1 1 d .
F2 F 0.1981(6) 0.1951(4) 0.8425(3) 0.1109(19) Uani 1 1 d .
F3 F 0.2326(13) 0.3514(5) 0.8765(7) 0.273(7) Uani 1 1 d .
F4 F 0.2445(5) 0.2614(5) 0.7369(3) 0.122(2) Uani 1 1 d .
P1 P 0.30517(13) 0.15920(10) 0.40974(9) 0.0292(3) Uani 1 1 d .
P1' P 0.56782(13) 0.24949(10) 0.33773(10) 0.0313(3) Uani 1 1 d .
S1 S 0.0121(2) 0.3977(2) 0.17936(19) 0.1014(9) Uani 1 1 d .
Fe1 Fe 0.57151(7) 0.27243(6) 0.56612(5) 0.0312(2) Uani 1 1 d .
Cu1 Cu 0.37508(6) 0.17826(5) 0.28990(4) 0.03107(18) Uani 1 1 d .
B1 B 0.2642(12) 0.2724(6) 0.8283(6) 0.076(3) Uani 1 1 d .

loop_
_atom_site_aniso_label
_atom_site_aniso_U_11
_atom_site_aniso_U_22
_atom_site_aniso_U_33
_atom_site_aniso_U_23
_atom_site_aniso_U_13
_atom_site_aniso_U_12
C15 0.040(3) 0.027(3) 0.035(3) 0.014(2) 0.012(2) 0.012(3)
C16 0.032(3) 0.029(3) 0.041(3) 0.013(2) 0.010(3) 0.008(3)
C17 0.039(4) 0.040(3) 0.049(3) 0.023(3) 0.008(3) 0.014(3)
C18 0.052(4) 0.054(4) 0.030(3) 0.014(3) 0.006(3) 0.010(3)
C19 0.043(4) 0.039(3) 0.028(3) 0.008(2) 0.008(3) 0.009(3)
C20 0.034(3) 0.028(3) 0.044(3) 0.015(2) 0.016(3) 0.012(3)
C21 0.030(3) 0.038(3) 0.043(3) 0.012(3) 0.008(3) 0.002(3)
C22 0.039(4) 0.042(4) 0.043(3) 0.004(3) 0.003(3) -0.001(3)
C23 0.063(5) 0.030(3) 0.046(4) 0.003(3) 0.020(3) 0.004(3)
C24 0.047(4) 0.027(3) 0.043(3) 0.013(2) 0.017(3) 0.016(3)
C25 0.038(3) 0.038(3) 0.036(3) 0.009(2) 0.015(3) 0.015(3)
C26 0.057(4) 0.043(4) 0.037(3) 0.008(3) 0.011(3) 0.026(3)
C27 0.102(7) 0.064(5) 0.049(4) 0.016(4) 0.021(4) 0.055(5)
C28 0.079(7) 0.115(8) 0.067(5) 0.024(5) 0.025(5) 0.071(7)
C29 0.044(5) 0.117(8) 0.062(5) 0.019(5) 0.020(4) 0.032(5)
C30 0.040(4) 0.064(5) 0.059(4) 0.016(3) 0.022(3) 0.016(4)
C2 0.039(3) 0.040(3) 0.028(3) 0.012(2) 0.010(2) 0.007(3)
C31 0.034(3) 0.036(3) 0.047(3) 0.016(3) 0.017(3) 0.008(3)
C36 0.058(4) 0.041(4) 0.060(4) 0.020(3) 0.032(3) 0.016(3)
C10 0.043(4) 0.043(4) 0.034(3) 0.010(3) 0.011(3) 0.008(3)
C35 0.076(5) 0.045(4) 0.099(6) 0.038(4) 0.055(5) 0.027(4)
C34 0.073(5) 0.084(6) 0.087(6) 0.061(5) 0.042(5) 0.035(5)
C33 0.062(5) 0.083(6) 0.057(4) 0.039(4) 0.025(4) 0.011(4)
C32 0.053(4) 0.054(4) 0.045(4) 0.022(3) 0.017(3) 0.000(3)
C43 0.030(3) 0.028(3) 0.039(3) 0.016(2) 0.011(2) 0.011(2)
C48 0.044(4) 0.037(3) 0.048(3) 0.022(3) 0.018(3) 0.010(3)
C47 0.052(4) 0.047(4) 0.061(4) 0.033(3) 0.022(3) 0.013(3)
C46 0.054(4) 0.038(4) 0.070(5) 0.028(3) 0.018(4) 0.005(3)
C45 0.048(4) 0.042(4) 0.047(3) 0.010(3) 0.009(3) 0.008(3)
C44 0.040(4) 0.037(3) 0.044(3) 0.017(3) 0.018(3) 0.011(3)
C37 0.032(3) 0.034(3) 0.032(3) 0.014(2) 0.011(2) 0.013(3)
C42 0.054(4) 0.041(4) 0.047(3) 0.027(3) 0.025(3) 0.019(3)
C41 0.069(5) 0.059(4) 0.058(4) 0.035(3) 0.044(4) 0.038(4)
C40 0.079(5) 0.063(5) 0.061(4) 0.030(4) 0.042(4) 0.049(4)
C39 0.091(6) 0.044(4) 0.067(4) 0.036(3) 0.047(4) 0.037(4)
C38 0.051(4) 0.035(3) 0.042(3) 0.021(3) 0.023(3) 0.017(3)
C14 0.059(4) 0.041(4) 0.053(4) 0.013(3) 0.016(3) 0.016(3)
C13 0.091(6) 0.047(4) 0.050(4) -0.002(3) 0.020(4) 0.025(4)
C12 0.107(7) 0.069(5) 0.044(4) 0.007(4) 0.029(4) 0.040(5)
C11 0.081(5) 0.063(5) 0.033(3) 0.009(3) 0.016(3) 0.030(4)
C1 0.054(4) 0.056(4) 0.033(3) 0.018(3) 0.018(3) 0.018(3)
C3 0.067(5) 0.045(4) 0.039(3) 0.020(3) 0.013(3) 0.026(4)
C4 0.099(7) 0.060(5) 0.071(5) 0.039(4) 0.035(5) 0.032(5)
C5 0.169(11) 0.073(6) 0.071(6) 0.042(5) 0.028(6) 0.037(7)
C6 0.144(10) 0.066(6) 0.066(5) 0.023(4) 0.014(6) 0.054(7)
C7 0.101(7) 0.081(6) 0.050(4) 0.024(4) 0.016(4) 0.052(6)
C8 0.070(5) 0.071(5) 0.038(3) 0.016(3) 0.000(3) 0.032(4)
C9 0.105(9) 0.261(16) 0.132(9) 0.082(10) 0.073(7) 0.120(10)
N1' 0.048(3) 0.037(3) 0.038(3) 0.011(2) 0.016(2) 0.011(2)
N1 0.037(3) 0.039(3) 0.031(2) 0.010(2) 0.013(2) 0.011(2)
N2 0.044(3) 0.044(3) 0.029(2) 0.014(2) 0.010(2) 0.012(2)
N3 0.046(3) 0.049(3) 0.024(2) 0.012(2) 0.010(2) 0.020(3)
F1 0.114(7) 0.466(19) 0.178(8) 0.127(10) -0.032(6) 0.002(9)
F2 0.192(6) 0.081(3) 0.052(3) 0.016(2) 0.035(3) -0.014(4)
F3 0.61(2) 0.102(6) 0.258(9) 0.089(6) 0.333(13) 0.139(9)
F4 0.152(5) 0.167(6) 0.066(3) 0.051(3) 0.055(3) 0.006(4)
P1 0.0297(8) 0.0302(8) 0.0322(7) 0.0129(6) 0.0114(6) 0.0091(7)
P1' 0.0317(8) 0.0297(8) 0.0354(7) 0.0107(6) 0.0120(6) 0.0099(7)
S1 0.0727(16) 0.151(3) 0.126(2) 0.0809(19) 0.0533(15) 0.0574(17)
Fe1 0.0345(5) 0.0284(4) 0.0315(4) 0.0090(3) 0.0085(4) 0.0111(4)
Cu1 0.0328(4) 0.0340(4) 0.0296(4) 0.0114(3) 0.0114(3) 0.0081(3)
B1 0.148(11) 0.039(5) 0.055(5) 0.020(4) 0.049(6) 0.011(6)

loop_
_atom_type_symbol
_atom_type_description
_atom_type_scat_dispersion_real
_atom_type_scat_dispersion_imag
_atom_type_scat_source
C C 0.0033 0.0016 'International Tables Vol C Tables 4.2.6.8 and 6.1.1.4'
H H 0.0000 0.0000 'International Tables Vol C Tables 4.2.6.8 and 6.1.1.4'
N N 0.0061 0.0033 'International Tables Vol C Tables 4.2.6.8 and 6.1.1.4'
F F 0.0171 0.0103 'International Tables Vol C Tables 4.2.6.8 and 6.1.1.4'
P P 0.1023 0.0942 'International Tables Vol C Tables 4.2.6.8 and 6.1.1.4'
S S 0.1246 0.1234 'International Tables Vol C Tables 4.2.6.8 and 6.1.1.4'
Fe Fe 0.3463 0.8444 'International Tables Vol C Tables 4.2.6.8 and 6.1.1.4'
Cu Cu 0.3201 1.2651 'International Tables Vol C Tables 4.2.6.8 and 6.1.1.4'
B B 0.0013 0.0007 'International Tables Vol C Tables 4.2.6.8 and 6.1.1.4'

loop_
_geom_angle_atom_site_label_1
_geom_angle_atom_site_label_2
_geom_angle_atom_site_label_3
_geom_angle
C16 C15 C19 107.3(5)
C16 C15 P1 124.3(4)
C19 C15 P1 128.4(4)
C16 C15 Fe1 69.5(3)
C19 C15 Fe1 70.4(3)
P1 C15 Fe1 123.7(3)
C17 C16 C15 108.0(5)
C17 C16 Fe1 70.8(3)
C15 C16 Fe1 69.4(3)
C18 C17 C16 108.6(5)
C18 C17 Fe1 70.1(3)
C16 C17 Fe1 68.9(3)
C17 C18 C19 108.2(5)
C17 C18 Fe1 70.0(3)
C19 C18 Fe1 69.7(3)
C18 C19 C15 107.8(5)
C18 C19 Fe1 70.0(4)
C15 C19 Fe1 68.7(3)
C21 C20 C24 106.6(5)
C21 C20 P1' 129.4(4)
C24 C20 P1' 123.8(4)
C21 C20 Fe1 69.7(3)
C24 C20 Fe1 69.2(3)
P1' C20 Fe1 121.8(3)
C22 C21 C20 108.6(5)
C22 C21 Fe1 70.8(3)
C20 C21 Fe1 69.2(3)
C21 C22 C23 108.0(5)
C21 C22 Fe1 69.1(3)
C23 C22 Fe1 69.6(4)
C22 C23 C24 108.6(5)
C22 C23 Fe1 70.4(3)
C24 C23 Fe1 68.9(3)
C23 C24 C20 108.2(5)
C23 C24 Fe1 70.8(3)
C20 C24 Fe1 69.6(3)
C26 C25 C30 119.8(5)
C26 C25 P1' 118.7(5)
C30 C25 P1' 121.6(5)
C25 C26 C27 120.7(7)
C28 C27 C26 118.4(8)
C27 C28 C29 121.8(7)
C28 C29 C30 120.7(8)
C25 C30 C29 118.6(7)
N1 C2 C1 107.2(5)
N1 C2 C10 118.5(4)
C1 C2 C10 134.2(5)
C36 C31 C32 118.6(5)
C36 C31 P1' 124.3(4)
C32 C31 P1' 116.9(4)
C31 C36 C35 120.8(6)
N1' C10 C11 122.5(5)
N1' C10 C2 113.6(5)
C11 C10 C2 123.8(5)
C34 C35 C36 118.8(7)
C33 C34 C35 120.8(6)
C34 C33 C32 119.3(7)
C33 C32 C31 121.7(7)
C44 C43 C48 117.9(5)
C44 C43 P1 118.4(4)
C48 C43 P1 123.6(4)
C47 C48 C43 120.5(6)
C48 C47 C46 121.2(6)
C45 C46 C47 118.8(6)
C46 C45 C44 120.0(6)
C43 C44 C45 121.5(5)
C38 C37 C42 118.3(5)
C38 C37 P1 119.1(4)
C42 C37 P1 122.5(4)
C41 C42 C37 120.6(5)
C40 C41 C42 120.3(5)
C41 C40 C39 120.1(5)
C38 C39 C40 119.6(5)
C39 C38 C37 121.0(5)
N1' C14 C13 123.5(6)
C12 C13 C14 118.8(6)
C11 C12 C13 119.0(6)
C12 C11 C10 119.6(6)
N3 C1 C2 105.5(5)
C4 C3 C8 123.3(6)
C4 C3 N3 118.6(6)
C8 C3 N3 118.1(6)
C3 C4 C5 118.0(8)
C6 C5 C4 117.7(9)
C7 C6 C5 123.6(8)
C6 C7 C8 120.1(8)
C7 C8 C3 117.3(8)
C7 C8 S1 124.1(7)
C3 C8 S1 118.6(5)
C14 N1' C10 116.6(5)
C14 N1' Cu1 128.5(4)
C10 N1' Cu1 114.1(4)
N2 N1 C2 110.4(4)
N2 N1 Cu1 135.8(3)
C2 N1 Cu1 113.3(3)
N1 N2 N3 105.6(4)
C1 N3 N2 111.3(4)
C1 N3 C3 128.8(4)
N2 N3 C3 119.8(4)
C15 P1 C43 104.4(2)
C15 P1 C37 102.8(2)
C43 P1 C37 104.2(2)
C15 P1 Cu1 112.74(19)
C43 P1 Cu1 115.74(17)
C37 P1 Cu1 115.54(16)
C20 P1' C31 105.9(3)
C20 P1' C25 104.2(2)
C31 P1' C25 102.4(3)
C20 P1' Cu1 113.26(19)
C31 P1' Cu1 109.83(19)
C25 P1' Cu1 119.8(2)
C8 S1 C9 104.4(5)
C15 Fe1 C16 41.1(2)
C15 Fe1 C24 110.7(2)
C16 Fe1 C24 136.6(2)
C15 Fe1 C20 114.2(2)
C16 Fe1 C20 110.3(2)
C24 Fe1 C20 41.3(2)
C15 Fe1 C21 144.7(2)
C16 Fe1 C21 113.9(2)
C24 Fe1 C21 68.6(2)
C20 Fe1 C21 41.0(2)
C15 Fe1 C19 40.9(2)
C16 Fe1 C19 68.5(2)
C24 Fe1 C19 114.3(2)
C20 Fe1 C19 144.9(2)
C21 Fe1 C19 173.4(2)
C15 Fe1 C17 68.2(2)
C16 Fe1 C17 40.3(2)
C24 Fe1 C17 176.1(2)
C20 Fe1 C17 135.3(2)
C21 Fe1 C17 109.9(2)
C19 Fe1 C17 67.6(2)
C15 Fe1 C18 68.4(2)
C16 Fe1 C18 67.9(2)
C24 Fe1 C18 143.6(2)
C20 Fe1 C18 174.2(2)
C21 Fe1 C18 134.0(2)
C19 Fe1 C18 40.3(2)
C17 Fe1 C18 40.0(2)
C15 Fe1 C23 135.9(2)
C16 Fe1 C23 176.4(2)
C24 Fe1 C23 40.4(2)
C20 Fe1 C23 68.5(2)
C21 Fe1 C23 67.6(2)
C19 Fe1 C23 110.4(2)
C17 Fe1 C23 142.9(2)
C18 Fe1 C23 113.6(2)
C15 Fe1 C22 174.8(2)
C16 Fe1 C22 143.2(2)
C24 Fe1 C22 67.9(2)
C20 Fe1 C22 68.4(2)
C21 Fe1 C22 40.1(2)
C19 Fe1 C22 134.5(2)
C17 Fe1 C22 113.4(2)
C18 Fe1 C22 109.5(3)
C23 Fe1 C22 40.0(2)
N1 Cu1 N1' 79.48(17)
N1 Cu1 P1 120.37(13)
N1' Cu1 P1 125.91(14)
N1 Cu1 P1' 102.79(14)
N1' Cu1 P1' 108.50(15)
P1 Cu1 P1' 113.66(6)
F1 B1 F3 105.4(11)
F1 B1 F4 112.2(10)
F3 B1 F4 115.0(9)
F1 B1 F2 110.0(9)
F3 B1 F2 103.8(9)
F4 B1 F2 110.1(8)

loop_
_geom_bond_atom_site_label_1
_geom_bond_atom_site_label_2
_geom_bond_distance
C15 C16 1.427(7)
C15 C19 1.430(7)
C15 P1 1.813(5)
C15 Fe1 2.033(6)
C16 C17 1.409(7)
C16 Fe1 2.033(5)
C17 C18 1.406(8)
C17 Fe1 2.057(5)
C18 C19 1.417(8)
C18 Fe1 2.059(6)
C19 Fe1 2.056(6)
C20 C21 1.439(7)
C20 C24 1.443(7)
C20 P1' 1.794(6)
C20 Fe1 2.049(5)
C21 C22 1.418(8)
C21 Fe1 2.056(6)
C22 C23 1.418(8)
C22 Fe1 2.079(6)
C23 C24 1.419(8)
C23 Fe1 2.068(6)
C24 Fe1 2.043(5)
C25 C26 1.380(8)
C25 C30 1.386(9)
C25 P1' 1.828(5)
C26 C27 1.400(8)
C27 C28 1.352(12)
C28 C29 1.361(12)
C29 C30 1.392(9)
C2 N1 1.360(6)
C2 C1 1.371(7)
C2 C10 1.466(8)
C31 C36 1.382(8)
C31 C32 1.389(8)
C31 P1' 1.828(6)
C36 C35 1.398(8)
C10 N1' 1.358(6)
C10 C11 1.378(7)
C35 C34 1.398(10)
C34 C33 1.374(10)
C33 C32 1.380(8)
C43 C44 1.371(7)
C43 C48 1.399(7)
C43 P1 1.824(6)
C48 C47 1.370(8)
C47 C46 1.379(8)
C46 C45 1.378(8)
C45 C44 1.388(8)
C37 C38 1.387(7)
C37 C42 1.401(7)
C37 P1 1.828(5)
C42 C41 1.378(7)
C41 C40 1.373(8)
C40 C39 1.387(9)
C39 C38 1.384(7)
C14 N1' 1.342(7)
C14 C13 1.383(8)
C13 C12 1.371(9)
C12 C11 1.367(9)
C1 N3 1.338(7)
C3 C4 1.360(10)
C3 C8 1.414(9)
C3 N3 1.444(7)
C4 C5 1.409(10)
C5 C6 1.399(13)
C6 C7 1.333(13)
C7 C8 1.378(10)
C8 S1 1.740(8)
C9 S1 1.780(8)
N1' Cu1 2.109(4)
N1 N2 1.318(6)
N1 Cu1 2.055(4)
N2 N3 1.358(5)
F1 B1 1.258(14)
F2 B1 1.384(11)
F3 B1 1.298(10)
F4 B1 1.304(9)
P1 Cu1 2.2312(16)
P1' Cu1 2.2672(19)
